data_7134827
loop_
_publ_author_name
'Xiao, Yu-Qing'
'Li, Zi-Qing'
'Hu, Fang'
'Li, Tian-Yu'
'Zhou, Zheng-Xin'
'Zhang, Zhihan'
'Tan, Ying'
'Xiao, Wen-Jing'
'Gavrilov, Konstantin Nikolaevich'
'Lu, Liang-Qiu'

_publ_section_title
;
 Pd-catalyzed asymmetric (6+2) dipolar cyclization for medium-sized
 spirooxindoles.
;
_journal_issue 64
_journal_name_full 'Chemical communications (Cambridge, England)'
_journal_page_first 12030
_journal_page_last 12033
_journal_paper_doi 10.1039/d5cc02323h
_journal_volume 61
_journal_year 2025
_chemical_absolute_configuration ad
_chemical_formula_sum 'C21 H19 N O4'
_chemical_formula_weight 349.37
_space_group_crystal_system monoclinic
_space_group_IT_number 4
_space_group_name_Hall 'P 2yb'
_space_group_name_H-M_alt 'P 1 21 1'
_atom_sites_solution_hydrogens geom
_audit_creation_method SHELXL-2018/3
_audit_update_record
;
2025-03-21 deposited with the CCDC.	2025-07-03 downloaded from the CCDC.
;
_cell_angle_alpha 90
_cell_angle_beta 92.2247(19)
_cell_angle_gamma 90
_cell_formula_units_Z 4
_cell_length_a 7.4802(4)
_cell_length_b 13.0040(6)
_cell_length_c 17.2546(9)
_cell_measurement_reflns_used 9062
_cell_measurement_temperature 100(2)
_cell_measurement_theta_max 72.49
_cell_measurement_theta_min 3.70
_cell_volume 1677.13(15)
_computing_cell_refinement 'Bruker SAINT'
_computing_data_collection 'Bruker APEX3'
_computing_data_reduction 'Bruker SAINT'
_computing_molecular_graphics 'Bruker SHELXTL'
_computing_publication_material 'Bruker SHELXTL'
_computing_structure_refinement 'SHELXL-2018/3 (Sheldrick, 2018)'
_computing_structure_solution 'SHELXS-97 (Sheldrick 2008)'
_diffrn_ambient_temperature 100(2)
_diffrn_measured_fraction_theta_full 0.992
_diffrn_measured_fraction_theta_max 0.992
_diffrn_measurement_device_type 'Bruker D8 venture'
_diffrn_measurement_method '\f and \w scans'
_diffrn_radiation_type GaK\a
_diffrn_radiation_wavelength 1.34139
_diffrn_reflns_av_R_equivalents 0.0518
_diffrn_reflns_av_unetI/netI 0.0264
_diffrn_reflns_Laue_measured_fraction_full 0.992
_diffrn_reflns_Laue_measured_fraction_max 0.992
_diffrn_reflns_limit_h_max 8
_diffrn_reflns_limit_h_min -8
_diffrn_reflns_limit_k_max 15
_diffrn_reflns_limit_k_min -15
_diffrn_reflns_limit_l_max 20
_diffrn_reflns_limit_l_min -20
_diffrn_reflns_number 65169
_diffrn_reflns_point_group_measured_fraction_full 0.989
_diffrn_reflns_point_group_measured_fraction_max 0.989
_diffrn_reflns_theta_full 52.973
_diffrn_reflns_theta_max 52.973
_diffrn_reflns_theta_min 2.229
_exptl_absorpt_coefficient_mu 0.519
_exptl_absorpt_correction_T_max 0.7536
_exptl_absorpt_correction_T_min 0.6423
_exptl_absorpt_correction_type multi-scan
_exptl_absorpt_process_details
; 
 SADABS 2016/2: Krause, L., Herbst-Irmer, R., Sheldrick G.M. & Stalke D., 
 J. Appl. Cryst. 48 (2015) 3-10 
;
_exptl_crystal_colour colorless
_exptl_crystal_density_diffrn 1.384
_exptl_crystal_description block
_exptl_crystal_F_000 736
_exptl_crystal_size_max 0.130
_exptl_crystal_size_mid 0.120
_exptl_crystal_size_min 0.100
_refine_diff_density_max 0.938
_refine_diff_density_min -0.684
_refine_diff_density_rms 0.178
_refine_ls_abs_structure_details
; 
 Flack x determined using 2676 quotients [(I+)-(I-)]/[(I+)+(I-)] 
 (Parsons, Flack and Wagner, Acta Cryst. B69 (2013) 249-259). 
;
_refine_ls_abs_structure_Flack 0.07(17)
_refine_ls_extinction_coef 0.078(6)
_refine_ls_extinction_expression Fc^*^=kFc[1+0.001xFc^2^\l^3^/sin(2\q)]^-1/4^
_refine_ls_extinction_method 'SHELXL-2018/3 (Sheldrick 2018)'
_refine_ls_goodness_of_fit_ref 1.184
_refine_ls_hydrogen_treatment constr
_refine_ls_matrix_type full
_refine_ls_number_parameters 472
_refine_ls_number_reflns 5849
_refine_ls_number_restraints 1
_refine_ls_restrained_S_all 1.184
_refine_ls_R_factor_all 0.0526
_refine_ls_R_factor_gt 0.0495
_refine_ls_shift/su_max 0.001
_refine_ls_shift/su_mean 0.000
_refine_ls_structure_factor_coef Fsqd
_refine_ls_weighting_details 'w=1/[\s^2^(Fo^2^)+(0.0853P)^2^+0.7676P] where P=(Fo^2^+2Fc^2^)/3'
_refine_ls_weighting_scheme calc
_refine_ls_wR_factor_gt 0.1306
_refine_ls_wR_factor_ref 0.1395
_reflns_Friedel_coverage 0.903
_reflns_Friedel_fraction_full 0.985
_reflns_Friedel_fraction_max 0.985
_reflns_number_gt 5787
_reflns_number_total 5849
_reflns_threshold_expression 'I > 2\s(I)'
_cod_data_source_file d5cc02323h2.cif
_cod_data_source_block 250303c_0m
_cod_depositor_comments 'Adding full bibliography for 7134826--7134828.cif.'
_cod_original_sg_symbol_H-M 'P 21'
_cod_database_code 7134827
_shelx_shelxl_version_number 2018/3
_shelx_space_group_comment
; 
The symmetry employed for this shelxl refinement is uniquely defined 
by the following loop, which should always be used as a source of 
symmetry information in preference to the above space-group names. 
They are only intended as comments. 
;
_shelx_estimated_absorpt_t_min 0.936
_shelx_estimated_absorpt_t_max 0.950

loop_
_space_group_symop_operation_xyz
'x, y, z'
'-x, y+1/2, -z'

loop_
_atom_site_label
_atom_site_type_symbol
_atom_site_fract_x
_atom_site_fract_y
_atom_site_fract_z
_atom_site_U_iso_or_equiv
_atom_site_adp_type
_atom_site_occupancy
_atom_site_site_symmetry_order
_atom_site_calc_flag
_atom_site_refinement_flags_posn
_atom_site_refinement_flags_adp
_atom_site_refinement_flags_occupancy
_atom_site_disorder_assembly
_atom_site_disorder_group
C1 C -0.2193(5) 0.7853(3) 0.2808(2) 0.0209(8) Uani 1 1 d . . . . .
C1O C 0.7731(5) 0.3982(3) 0.1356(3) 0.0248(9) Uani 1 1 d . . . . .
H1OA H 0.764357 0.459077 0.168727 0.037 Uiso 1 1 calc R U . . .
H1OB H 0.721309 0.413621 0.083855 0.037 Uiso 1 1 calc R U . . .
H1OC H 0.899065 0.379053 0.131502 0.037 Uiso 1 1 calc R U . . .
C2 C -0.3514(5) 0.8348(3) 0.2353(3) 0.0251(9) Uani 1 1 d . . . . .
H2 H -0.430549 0.882891 0.257248 0.030 Uiso 1 1 calc R U . . .
C3 C -0.3629(5) 0.8113(3) 0.1568(3) 0.0256(9) Uani 1 1 d . . . . .
H3 H -0.452873 0.843298 0.124787 0.031 Uiso 1 1 calc R U . . .
C4 C -0.2465(5) 0.7424(3) 0.1239(2) 0.0252(9) Uani 1 1 d . . . . .
H4 H -0.255847 0.729049 0.069798 0.030 Uiso 1 1 calc R U . . .
C5 C -0.1150(5) 0.6923(3) 0.1702(2) 0.0224(8) Uani 1 1 d . . . . .
H5 H -0.036000 0.644220 0.148039 0.027 Uiso 1 1 calc R U . . .
C6 C -0.1026(5) 0.7145(3) 0.2494(2) 0.0203(8) Uani 1 1 d . . . . .
C7 C 0.0209(5) 0.6750(3) 0.3140(2) 0.0200(8) Uani 1 1 d . . . . .
C8 C -0.0434(5) 0.7324(3) 0.3856(2) 0.0204(8) Uani 1 1 d . . . . .
C9 C -0.2811(6) 0.8594(4) 0.4133(3) 0.0309(10) Uani 1 1 d . . . . .
H9A H -0.278496 0.930802 0.395219 0.046 Uiso 1 1 calc R U . . .
H9B H -0.225946 0.855235 0.465677 0.046 Uiso 1 1 calc R U . . .
H9C H -0.405344 0.835710 0.414220 0.046 Uiso 1 1 calc R U . . .
C10 C 0.0087(5) 0.5559(3) 0.3265(2) 0.0201(8) Uani 1 1 d . . . . .
H10A H -0.110824 0.538194 0.345302 0.024 Uiso 1 1 calc R U . . .
H10B H 0.023366 0.520301 0.276399 0.024 Uiso 1 1 calc R U . . .
C11 C 0.1523(5) 0.5195(3) 0.3849(2) 0.0199(8) Uani 1 1 d . . . . .
H11 H 0.142546 0.548690 0.438188 0.024 Uiso 1 1 calc R U . . .
C12 C 0.3353(5) 0.4886(3) 0.3651(2) 0.0203(8) Uani 1 1 d . . . . .
C13 C 0.3976(5) 0.4839(3) 0.2822(2) 0.0227(8) Uani 1 1 d . . . . .
H13A H 0.302792 0.452164 0.248523 0.027 Uiso 1 1 calc R U . . .
H13B H 0.505426 0.439905 0.280585 0.027 Uiso 1 1 calc R U . . .
C14 C 0.4412(5) 0.5906(3) 0.2511(2) 0.0230(9) Uani 1 1 d . . . . .
H14A H 0.519441 0.628496 0.288880 0.028 Uiso 1 1 calc R U . . .
H14B H 0.503027 0.585019 0.201622 0.028 Uiso 1 1 calc R U . . .
C15 C 0.2159(5) 0.7002(3) 0.2996(2) 0.0195(8) Uani 1 1 d . . . . .
C16 C 0.4830(5) 0.5009(3) 0.4258(2) 0.0218(8) Uani 1 1 d . . . . .
C17 C 0.5939(5) 0.4177(4) 0.4437(3) 0.0268(9) Uani 1 1 d . . . . .
H17 H 0.572885 0.353383 0.418865 0.032 Uiso 1 1 calc R U . . .
C18 C 0.7358(6) 0.4284(4) 0.4979(3) 0.0343(11) Uani 1 1 d . . . . .
H18 H 0.810728 0.371236 0.510224 0.041 Uiso 1 1 calc R U . . .
C19 C 0.7675(6) 0.5227(4) 0.5338(3) 0.0331(11) Uani 1 1 d . . . . .
H19 H 0.864841 0.530143 0.570421 0.040 Uiso 1 1 calc R U . . .
C20 C 0.6577(6) 0.6055(4) 0.5163(3) 0.0306(10) Uani 1 1 d . . . . .
H20 H 0.678824 0.669736 0.541246 0.037 Uiso 1 1 calc R U . . .
C21 C 0.5162(5) 0.5949(3) 0.4624(2) 0.0250(9) Uani 1 1 d . . . . .
H21 H 0.441521 0.652259 0.450278 0.030 Uiso 1 1 calc R U . . .
C22 C 0.7215(5) 0.2678(3) 0.2413(2) 0.0201(8) Uani 1 1 d . . . . .
C23 C 0.8602(5) 0.2935(3) 0.2932(2) 0.0228(8) Uani 1 1 d . . . . .
H23 H 0.940257 0.347938 0.282557 0.027 Uiso 1 1 calc R U . . .
C24 C 0.8781(5) 0.2372(3) 0.3611(2) 0.0238(9) Uani 1 1 d . . . . .
H24 H 0.973101 0.252904 0.397319 0.029 Uiso 1 1 calc R U . . .
C25 C 0.7599(5) 0.1580(3) 0.3775(2) 0.0227(8) Uani 1 1 d . . . . .
H25 H 0.773585 0.121233 0.424936 0.027 Uiso 1 1 calc R U . . .
C26 C 0.6211(5) 0.1325(3) 0.3242(2) 0.0221(8) Uani 1 1 d . . . . .
H26 H 0.540419 0.078353 0.334725 0.026 Uiso 1 1 calc R U . . .
C27 C 0.6037(5) 0.1878(3) 0.2558(2) 0.0188(8) Uani 1 1 d . . . . .
C28 C 0.4722(5) 0.1791(3) 0.1871(2) 0.0191(8) Uani 1 1 d . . . . .
C29 C 0.5286(5) 0.2674(3) 0.1339(2) 0.0201(8) Uani 1 1 d . . . . .
C30 C 0.4859(5) 0.0741(3) 0.1443(2) 0.0193(8) Uani 1 1 d . . . . .
H30A H 0.602877 0.069714 0.119584 0.023 Uiso 1 1 calc R U . . .
H30B H 0.479880 0.017521 0.182542 0.023 Uiso 1 1 calc R U . . .
C31 C 0.3363(5) 0.0612(3) 0.0828(2) 0.0178(8) Uani 1 1 d . . . . .
H31 H 0.338333 0.112572 0.039749 0.021 Uiso 1 1 calc R U . . .
C32 C 0.1560(5) 0.0183(3) 0.0969(2) 0.0201(8) Uani 1 1 d . . . . .
C33 C 0.1053(5) -0.0247(3) 0.1749(2) 0.0214(8) Uani 1 1 d . . . . .
H33A H 0.204729 -0.067790 0.196058 0.026 Uiso 1 1 calc R U . . .
H33B H -0.001101 -0.069381 0.167238 0.026 Uiso 1 1 calc R U . . .
C34 C 0.0643(5) 0.0588(3) 0.2336(2) 0.0229(8) Uani 1 1 d . . . . .
H34A H -0.022599 0.108738 0.210730 0.027 Uiso 1 1 calc R U . . .
H34B H 0.012861 0.028102 0.280274 0.027 Uiso 1 1 calc R U . . .
C35 C 0.2777(5) 0.1905(3) 0.2093(2) 0.0195(8) Uani 1 1 d . . . . .
C36 C 0.0025(5) 0.0544(3) 0.0459(2) 0.0199(8) Uani 1 1 d . . . . .
C37 C -0.0351(5) 0.1586(3) 0.0359(2) 0.0209(8) Uani 1 1 d . . . . .
H37 H 0.041332 0.208422 0.060054 0.025 Uiso 1 1 calc R U . . .
C38 C -0.1837(5) 0.1906(3) -0.0091(2) 0.0221(8) Uani 1 1 d . . . . .
H38 H -0.208306 0.261779 -0.015632 0.027 Uiso 1 1 calc R U . . .
C39 C -0.2951(5) 0.1179(4) -0.0444(2) 0.0238(9) Uani 1 1 d . . . . .
H39 H -0.397173 0.139342 -0.074606 0.029 Uiso 1 1 calc R U . . .
C40 C -0.2584(6) 0.0137(4) -0.0357(2) 0.0284(9) Uani 1 1 d . . . . .
H40 H -0.333943 -0.035984 -0.060582 0.034 Uiso 1 1 calc R U . . .
C41 C -0.1113(5) -0.0174(3) 0.0094(2) 0.0241(9) Uani 1 1 d . . . . .
H41 H -0.087362 -0.088670 0.015762 0.029 Uiso 1 1 calc R U . . .
N1 N -0.1820(4) 0.7946(3) 0.3610(2) 0.0238(7) Uani 1 1 d . . . . .
N2 N 0.6764(4) 0.3139(2) 0.16913(19) 0.0202(7) Uani 1 1 d . . . . .
O1 O 0.0151(4) 0.7234(2) 0.45149(16) 0.0246(6) Uani 1 1 d . . . . .
O2 O 0.2014(4) 0.4121(2) 0.38292(17) 0.0235(6) Uani 1 1 d . . . . .
O3 O 0.2712(3) 0.6433(2) 0.23933(16) 0.0212(6) Uani 1 1 d . . . . .
O4 O 0.3080(4) 0.7584(2) 0.33644(17) 0.0263(6) Uani 1 1 d . . . . .
O5 O 0.4610(4) 0.2904(2) 0.07114(17) 0.0263(6) Uani 1 1 d . . . . .
O6 O 0.2909(3) -0.0418(2) 0.05813(16) 0.0223(6) Uani 1 1 d . . . . .
O7 O 0.2326(3) 0.1095(2) 0.25388(16) 0.0208(6) Uani 1 1 d . . . . .
O8 O 0.1772(3) 0.2575(2) 0.18769(17) 0.0238(6) Uani 1 1 d . . . . .

loop_
_atom_site_aniso_label
_atom_site_aniso_U_11
_atom_site_aniso_U_22
_atom_site_aniso_U_33
_atom_site_aniso_U_23
_atom_site_aniso_U_13
_atom_site_aniso_U_12
C1 0.0187(18) 0.0158(18) 0.028(2) 0.0003(16) 0.0008(15) -0.0041(14)
C1O 0.0239(19) 0.019(2) 0.032(2) 0.0027(16) 0.0042(16) -0.0044(16)
C2 0.0192(18) 0.0173(18) 0.039(2) 0.0043(17) 0.0021(17) 0.0040(15)
C3 0.0232(19) 0.022(2) 0.031(2) 0.0073(16) -0.0040(16) -0.0005(16)
C4 0.0230(19) 0.028(2) 0.024(2) 0.0017(17) -0.0026(15) -0.0076(16)
C5 0.0194(19) 0.0199(19) 0.028(2) -0.0001(16) 0.0021(15) -0.0027(15)
C6 0.0136(17) 0.0153(18) 0.032(2) 0.0036(16) -0.0007(15) 0.0003(14)
C7 0.0179(18) 0.0157(19) 0.027(2) -0.0002(15) 0.0033(15) -0.0005(15)
C8 0.0201(18) 0.0154(18) 0.026(2) 0.0010(15) 0.0039(15) -0.0022(14)
C9 0.032(2) 0.028(2) 0.033(2) -0.0061(18) 0.0038(18) 0.0070(18)
C10 0.0161(17) 0.0157(18) 0.028(2) -0.0014(16) -0.0016(15) -0.0009(14)
C11 0.0182(18) 0.0152(18) 0.026(2) 0.0024(15) 0.0009(15) -0.0006(14)
C12 0.0201(18) 0.0145(18) 0.026(2) 0.0015(15) 0.0009(15) -0.0003(14)
C13 0.0221(18) 0.023(2) 0.0229(19) -0.0032(16) 0.0014(15) 0.0042(16)
C14 0.0157(17) 0.031(2) 0.0231(19) 0.0014(16) 0.0028(14) 0.0042(16)
C15 0.0210(19) 0.0155(18) 0.0216(18) 0.0019(15) -0.0040(15) 0.0017(14)
C16 0.0181(18) 0.023(2) 0.024(2) 0.0025(15) 0.0044(15) 0.0002(15)
C17 0.025(2) 0.027(2) 0.028(2) 0.0061(17) 0.0057(16) 0.0058(17)
C18 0.026(2) 0.047(3) 0.030(2) 0.013(2) 0.0010(17) 0.012(2)
C19 0.020(2) 0.056(3) 0.023(2) 0.007(2) -0.0024(16) 0.0012(19)
C20 0.026(2) 0.040(3) 0.026(2) -0.0012(19) 0.0002(17) -0.0045(19)
C21 0.023(2) 0.026(2) 0.026(2) 0.0030(16) -0.0010(16) 0.0000(16)
C22 0.0158(17) 0.0178(19) 0.027(2) -0.0052(15) 0.0063(14) 0.0024(14)
C23 0.0189(18) 0.0196(19) 0.030(2) -0.0075(17) 0.0070(16) -0.0011(15)
C24 0.0188(18) 0.023(2) 0.029(2) -0.0084(17) -0.0004(15) 0.0019(16)
C25 0.0245(19) 0.0204(19) 0.0230(19) -0.0005(16) -0.0012(15) 0.0019(16)
C26 0.0221(19) 0.0162(19) 0.028(2) 0.0004(15) 0.0029(15) 0.0001(15)
C27 0.0166(17) 0.0150(17) 0.0248(19) -0.0043(15) 0.0008(14) 0.0015(13)
C28 0.0148(18) 0.0181(19) 0.0245(19) -0.0012(15) 0.0023(14) 0.0014(14)
C29 0.0192(17) 0.0153(18) 0.026(2) -0.0027(15) 0.0033(15) 0.0025(15)
C30 0.0159(17) 0.0174(18) 0.0246(19) -0.0018(15) 0.0004(14) 0.0027(14)
C31 0.0175(17) 0.0159(17) 0.0199(18) -0.0051(15) 0.0008(14) 0.0029(14)
C32 0.0196(19) 0.0151(18) 0.026(2) -0.0061(15) 0.0017(15) 0.0013(15)
C33 0.0210(18) 0.0191(19) 0.0240(19) 0.0023(16) -0.0016(15) -0.0010(15)
C34 0.0159(17) 0.027(2) 0.026(2) -0.0021(17) 0.0022(15) -0.0042(16)
C35 0.0178(18) 0.0196(19) 0.0210(18) -0.0063(15) -0.0003(14) -0.0013(15)
C36 0.0182(18) 0.0221(19) 0.0194(18) -0.0032(15) 0.0028(14) 0.0003(15)
C37 0.0200(18) 0.0202(19) 0.0225(19) -0.0037(15) -0.0002(15) -0.0016(15)
C38 0.0233(19) 0.023(2) 0.0204(19) 0.0018(16) 0.0028(15) 0.0050(15)
C39 0.0205(19) 0.033(2) 0.0176(18) -0.0011(16) 0.0014(14) 0.0028(16)
C40 0.025(2) 0.036(2) 0.024(2) -0.0057(18) -0.0008(16) -0.0075(18)
C41 0.024(2) 0.021(2) 0.027(2) -0.0026(16) 0.0030(16) -0.0021(16)
N1 0.0227(16) 0.0196(16) 0.0295(18) -0.0001(14) 0.0047(14) 0.0035(13)
N2 0.0192(15) 0.0174(17) 0.0242(17) -0.0022(13) 0.0057(13) -0.0016(13)
O1 0.0235(14) 0.0224(15) 0.0280(16) -0.0025(11) 0.0016(12) -0.0023(11)
O2 0.0195(13) 0.0166(13) 0.0344(16) 0.0022(11) 0.0004(11) 0.0002(11)
O3 0.0163(13) 0.0254(15) 0.0221(13) 0.0001(11) 0.0016(10) 0.0025(11)
O4 0.0211(13) 0.0246(15) 0.0331(16) -0.0036(12) 0.0013(11) -0.0068(12)
O5 0.0222(13) 0.0233(14) 0.0333(16) 0.0042(13) -0.0007(12) 0.0015(11)
O6 0.0212(13) 0.0188(14) 0.0271(14) -0.0062(11) 0.0021(11) 0.0023(10)
O7 0.0160(13) 0.0228(14) 0.0237(14) -0.0001(11) 0.0016(10) -0.0036(11)
O8 0.0190(13) 0.0222(14) 0.0302(15) -0.0061(12) 0.0018(11) 0.0041(12)

loop_
_atom_type_symbol
_atom_type_description
_atom_type_scat_dispersion_real
_atom_type_scat_dispersion_imag
_atom_type_scat_source
C C 0.0137 0.0067 'International Tables Vol C Tables 4.2.6.8 and 6.1.1.4'
H H 0.0000 0.0000 'International Tables Vol C Tables 4.2.6.8 and 6.1.1.4'
N N 0.0241 0.0134 'International Tables Vol C Tables 4.2.6.8 and 6.1.1.4'
O O 0.0389 0.0241 'International Tables Vol C Tables 4.2.6.8 and 6.1.1.4'

loop_
_geom_angle_atom_site_label_1
_geom_angle_atom_site_label_2
_geom_angle_atom_site_label_3
_geom_angle
_geom_angle_site_symmetry_1
_geom_angle_site_symmetry_3
_geom_angle_publ_flag
C6 C1 C2 121.7(4) . . ?
C6 C1 N1 109.7(3) . . ?
C2 C1 N1 128.5(4) . . ?
N2 C1O H1OA 109.5 . . ?
N2 C1O H1OB 109.5 . . ?
H1OA C1O H1OB 109.5 . . ?
N2 C1O H1OC 109.5 . . ?
H1OA C1O H1OC 109.5 . . ?
H1OB C1O H1OC 109.5 . . ?
C3 C2 C1 117.6(4) . . ?
C3 C2 H2 121.2 . . ?
C1 C2 H2 121.2 . . ?
C4 C3 C2 121.7(4) . . ?
C4 C3 H3 119.1 . . ?
C2 C3 H3 119.1 . . ?
C3 C4 C5 120.4(4) . . ?
C3 C4 H4 119.8 . . ?
C5 C4 H4 119.8 . . ?
C6 C5 C4 118.6(4) . . ?
C6 C5 H5 120.7 . . ?
C4 C5 H5 120.7 . . ?
C1 C6 C5 120.0(3) . . ?
C1 C6 C7 108.2(3) . . ?
C5 C6 C7 131.8(4) . . ?
C6 C7 C15 111.6(3) . . ?
C6 C7 C8 103.1(3) . . ?
C15 C7 C8 110.9(3) . . ?
C6 C7 C10 113.6(3) . . ?
C15 C7 C10 107.3(3) . . ?
C8 C7 C10 110.4(3) . . ?
O1 C8 N1 126.3(4) . . ?
O1 C8 C7 126.6(4) . . ?
N1 C8 C7 107.1(3) . . ?
N1 C9 H9A 109.5 . . ?
N1 C9 H9B 109.5 . . ?
H9A C9 H9B 109.5 . . ?
N1 C9 H9C 109.5 . . ?
H9A C9 H9C 109.5 . . ?
H9B C9 H9C 109.5 . . ?
C11 C10 C7 110.8(3) . . ?
C11 C10 H10A 109.5 . . ?
C7 C10 H10A 109.5 . . ?
C11 C10 H10B 109.5 . . ?
C7 C10 H10B 109.5 . . ?
H10A C10 H10B 108.1 . . ?
O2 C11 C12 59.6(2) . . ?
O2 C11 C10 117.3(3) . . ?
C12 C11 C10 124.6(3) . . ?
O2 C11 H11 114.6 . . ?
C12 C11 H11 114.6 . . ?
C10 C11 H11 114.6 . . ?
O2 C12 C11 59.0(2) . . ?
O2 C12 C16 114.8(3) . . ?
C11 C12 C16 118.2(3) . . ?
O2 C12 C13 114.2(3) . . ?
C11 C12 C13 123.2(3) . . ?
C16 C12 C13 114.5(3) . . ?
C12 C13 C14 111.8(3) . . ?
C12 C13 H13A 109.3 . . ?
C14 C13 H13A 109.3 . . ?
C12 C13 H13B 109.3 . . ?
C14 C13 H13B 109.3 . . ?
H13A C13 H13B 107.9 . . ?
O3 C14 C13 106.3(3) . . ?
O3 C14 H14A 110.5 . . ?
C13 C14 H14A 110.5 . . ?
O3 C14 H14B 110.5 . . ?
C13 C14 H14B 110.5 . . ?
H14A C14 H14B 108.7 . . ?
O4 C15 O3 124.7(4) . . ?
O4 C15 C7 126.0(4) . . ?
O3 C15 C7 109.3(3) . . ?
C17 C16 C21 119.2(4) . . ?
C17 C16 C12 119.3(4) . . ?
C21 C16 C12 121.5(4) . . ?
C16 C17 C18 120.2(4) . . ?
C16 C17 H17 119.9 . . ?
C18 C17 H17 119.9 . . ?
C19 C18 C17 120.0(4) . . ?
C19 C18 H18 120.0 . . ?
C17 C18 H18 120.0 . . ?
C20 C19 C18 120.0(4) . . ?
C20 C19 H19 120.0 . . ?
C18 C19 H19 120.0 . . ?
C19 C20 C21 120.1(4) . . ?
C19 C20 H20 120.0 . . ?
C21 C20 H20 120.0 . . ?
C20 C21 C16 120.5(4) . . ?
C20 C21 H21 119.7 . . ?
C16 C21 H21 119.7 . . ?
C23 C22 C27 121.8(4) . . ?
C23 C22 N2 128.0(4) . . ?
C27 C22 N2 110.2(3) . . ?
C24 C23 C22 117.8(4) . . ?
C24 C23 H23 121.1 . . ?
C22 C23 H23 121.1 . . ?
C23 C24 C25 121.4(4) . . ?
C23 C24 H24 119.3 . . ?
C25 C24 H24 119.3 . . ?
C24 C25 C26 120.1(4) . . ?
C24 C25 H25 120.0 . . ?
C26 C25 H25 120.0 . . ?
C27 C26 C25 118.7(4) . . ?
C27 C26 H26 120.6 . . ?
C25 C26 H26 120.6 . . ?
C26 C27 C22 120.2(4) . . ?
C26 C27 C28 131.7(4) . . ?
C22 C27 C28 108.1(3) . . ?
C27 C28 C35 113.1(3) . . ?
C27 C28 C29 103.1(3) . . ?
C35 C28 C29 111.3(3) . . ?
C27 C28 C30 112.5(3) . . ?
C35 C28 C30 106.6(3) . . ?
C29 C28 C30 110.3(3) . . ?
O5 C29 N2 125.7(4) . . ?
O5 C29 C28 127.0(3) . . ?
N2 C29 C28 107.3(3) . . ?
C31 C30 C28 111.5(3) . . ?
C31 C30 H30A 109.3 . . ?
C28 C30 H30A 109.3 . . ?
C31 C30 H30B 109.3 . . ?
C28 C30 H30B 109.3 . . ?
H30A C30 H30B 108.0 . . ?
O6 C31 C32 59.7(2) . . ?
O6 C31 C30 117.8(3) . . ?
C32 C31 C30 125.0(3) . . ?
O6 C31 H31 114.3 . . ?
C32 C31 H31 114.3 . . ?
C30 C31 H31 114.3 . . ?
O6 C32 C31 58.6(2) . . ?
O6 C32 C36 115.3(3) . . ?
C31 C32 C36 117.8(3) . . ?
O6 C32 C33 114.2(3) . . ?
C31 C32 C33 122.8(3) . . ?
C36 C32 C33 115.1(3) . . ?
C32 C33 C34 113.0(3) . . ?
C32 C33 H33A 109.0 . . ?
C34 C33 H33A 109.0 . . ?
C32 C33 H33B 109.0 . . ?
C34 C33 H33B 109.0 . . ?
H33A C33 H33B 107.8 . . ?
O7 C34 C33 106.8(3) . . ?
O7 C34 H34A 110.4 . . ?
C33 C34 H34A 110.4 . . ?
O7 C34 H34B 110.4 . . ?
C33 C34 H34B 110.4 . . ?
H34A C34 H34B 108.6 . . ?
O8 C35 O7 125.0(3) . . ?
O8 C35 C28 125.7(4) . . ?
O7 C35 C28 109.2(3) . . ?
C37 C36 C41 118.5(4) . . ?
C37 C36 C32 121.6(3) . . ?
C41 C36 C32 119.8(4) . . ?
C36 C37 C38 120.8(4) . . ?
C36 C37 H37 119.6 . . ?
C38 C37 H37 119.6 . . ?
C39 C38 C37 119.6(4) . . ?
C39 C38 H38 120.2 . . ?
C37 C38 H38 120.2 . . ?
C38 C39 C40 120.3(4) . . ?
C38 C39 H39 119.8 . . ?
C40 C39 H39 119.8 . . ?
C41 C40 C39 119.7(4) . . ?
C41 C40 H40 120.2 . . ?
C39 C40 H40 120.2 . . ?
C40 C41 C36 121.1(4) . . ?
C40 C41 H41 119.5 . . ?
C36 C41 H41 119.5 . . ?
C8 N1 C1 111.9(3) . . ?
C8 N1 C9 123.1(4) . . ?
C1 N1 C9 125.0(3) . . ?
C29 N2 C22 111.3(3) . . ?
C29 N2 C1O 124.1(3) . . ?
C22 N2 C1O 124.7(3) . . ?
C11 O2 C12 61.4(2) . . ?
C15 O3 C14 116.2(3) . . ?
C31 O6 C32 61.7(2) . . ?
C35 O7 C34 116.7(3) . . ?

loop_
_geom_bond_atom_site_label_1
_geom_bond_atom_site_label_2
_geom_bond_distance
_geom_bond_site_symmetry_2
_geom_bond_publ_flag
C1 C6 1.392(5) . ?
C1 C2 1.396(6) . ?
C1 N1 1.405(5) . ?
C1O N2 1.447(5) . ?
C1O H1OA 0.9800 . ?
C1O H1OB 0.9800 . ?
C1O H1OC 0.9800 . ?
C2 C3 1.388(6) . ?
C2 H2 0.9500 . ?
C3 C4 1.386(6) . ?
C3 H3 0.9500 . ?
C4 C5 1.403(6) . ?
C4 H4 0.9500 . ?
C5 C6 1.397(6) . ?
C5 H5 0.9500 . ?
C6 C7 1.510(5) . ?
C7 C15 1.525(5) . ?
C7 C8 1.538(5) . ?
C7 C10 1.566(5) . ?
C8 O1 1.208(5) . ?
C8 N1 1.370(5) . ?
C9 N1 1.458(5) . ?
C9 H9A 0.9800 . ?
C9 H9B 0.9800 . ?
C9 H9C 0.9800 . ?
C10 C11 1.520(5) . ?
C10 H10A 0.9900 . ?
C10 H10B 0.9900 . ?
C11 O2 1.445(5) . ?
C11 C12 1.479(5) . ?
C11 H11 1.0000 . ?
C12 O2 1.453(5) . ?
C12 C16 1.501(5) . ?
C12 C13 1.522(6) . ?
C13 C14 1.527(6) . ?
C13 H13A 0.9900 . ?
C13 H13B 0.9900 . ?
C14 O3 1.452(5) . ?
C14 H14A 0.9900 . ?
C14 H14B 0.9900 . ?
C15 O4 1.191(5) . ?
C15 O3 1.354(5) . ?
C16 C17 1.391(6) . ?
C16 C21 1.394(6) . ?
C17 C18 1.394(6) . ?
C17 H17 0.9500 . ?
C18 C19 1.391(8) . ?
C18 H18 0.9500 . ?
C19 C20 1.381(7) . ?
C19 H19 0.9500 . ?
C20 C21 1.389(6) . ?
C20 H20 0.9500 . ?
C21 H21 0.9500 . ?
C22 C23 1.385(6) . ?
C22 C27 1.392(5) . ?
C22 N2 1.411(5) . ?
C23 C24 1.383(6) . ?
C23 H23 0.9500 . ?
C24 C25 1.394(6) . ?
C24 H24 0.9500 . ?
C25 C26 1.400(6) . ?
C25 H25 0.9500 . ?
C26 C27 1.383(6) . ?
C26 H26 0.9500 . ?
C27 C28 1.515(5) . ?
C28 C35 1.526(5) . ?
C28 C29 1.540(5) . ?
C28 C30 1.557(5) . ?
C29 O5 1.214(5) . ?
C29 N2 1.380(5) . ?
C30 C31 1.522(5) . ?
C30 H30A 0.9900 . ?
C30 H30B 0.9900 . ?
C31 O6 1.442(5) . ?
C31 C32 1.487(5) . ?
C31 H31 1.0000 . ?
C32 O6 1.459(5) . ?
C32 C36 1.495(5) . ?
C32 C33 1.519(6) . ?
C33 C34 1.524(6) . ?
C33 H33A 0.9900 . ?
C33 H33B 0.9900 . ?
C34 O7 1.452(4) . ?
C34 H34A 0.9900 . ?
C34 H34B 0.9900 . ?
C35 O8 1.201(5) . ?
C35 O7 1.354(5) . ?
C36 C37 1.393(6) . ?
C36 C41 1.396(5) . ?
C37 C38 1.394(6) . ?
C37 H37 0.9500 . ?
C38 C39 1.385(6) . ?
C38 H38 0.9500 . ?
C39 C40 1.389(7) . ?
C39 H39 0.9500 . ?
C40 C41 1.383(6) . ?
C40 H40 0.9500 . ?
C41 H41 0.9500 . ?

loop_
_geom_torsion_atom_site_label_1
_geom_torsion_atom_site_label_2
_geom_torsion_atom_site_label_3
_geom_torsion_atom_site_label_4
_geom_torsion
_geom_torsion_site_symmetry_1
_geom_torsion_site_symmetry_2
_geom_torsion_site_symmetry_3
_geom_torsion_site_symmetry_4
_geom_torsion_publ_flag
C6 C1 C2 C3 -0.1(6) . . . . ?
N1 C1 C2 C3 -179.1(4) . . . . ?
C1 C2 C3 C4 -0.9(6) . . . . ?
C2 C3 C4 C5 1.5(6) . . . . ?
C3 C4 C5 C6 -0.9(6) . . . . ?
C2 C1 C6 C5 0.6(6) . . . . ?
N1 C1 C6 C5 179.8(4) . . . . ?
C2 C1 C6 C7 -179.4(3) . . . . ?
N1 C1 C6 C7 -0.2(4) . . . . ?
C4 C5 C6 C1 -0.1(6) . . . . ?
C4 C5 C6 C7 180.0(4) . . . . ?
C1 C6 C7 C15 -118.7(3) . . . . ?
C5 C6 C7 C15 61.3(5) . . . . ?
C1 C6 C7 C8 0.4(4) . . . . ?
C5 C6 C7 C8 -179.6(4) . . . . ?
C1 C6 C7 C10 119.9(4) . . . . ?
C5 C6 C7 C10 -60.2(5) . . . . ?
C6 C7 C8 O1 178.5(4) . . . . ?
C15 C7 C8 O1 -61.9(5) . . . . ?
C10 C7 C8 O1 56.8(5) . . . . ?
C6 C7 C8 N1 -0.4(4) . . . . ?
C15 C7 C8 N1 119.1(3) . . . . ?
C10 C7 C8 N1 -122.1(3) . . . . ?
C6 C7 C10 C11 172.8(3) . . . . ?
C15 C7 C10 C11 49.0(4) . . . . ?
C8 C7 C10 C11 -72.0(4) . . . . ?
C7 C10 C11 O2 -158.5(3) . . . . ?
C7 C10 C11 C12 -88.2(4) . . . . ?
C10 C11 C12 O2 -104.0(4) . . . . ?
O2 C11 C12 C16 -103.5(4) . . . . ?
C10 C11 C12 C16 152.5(4) . . . . ?
O2 C11 C12 C13 100.3(4) . . . . ?
C10 C11 C12 C13 -3.7(6) . . . . ?
O2 C12 C13 C14 146.0(3) . . . . ?
C11 C12 C13 C14 78.3(5) . . . . ?
C16 C12 C13 C14 -78.6(4) . . . . ?
C12 C13 C14 O3 -71.0(4) . . . . ?
C6 C7 C15 O4 112.3(4) . . . . ?
C8 C7 C15 O4 -2.0(5) . . . . ?
C10 C7 C15 O4 -122.6(4) . . . . ?
C6 C7 C15 O3 -69.6(4) . . . . ?
C8 C7 C15 O3 176.1(3) . . . . ?
C10 C7 C15 O3 55.5(4) . . . . ?
O2 C12 C16 C17 61.7(5) . . . . ?
C11 C12 C16 C17 128.5(4) . . . . ?
C13 C12 C16 C17 -73.3(5) . . . . ?
O2 C12 C16 C21 -120.9(4) . . . . ?
C11 C12 C16 C21 -54.2(5) . . . . ?
C13 C12 C16 C21 104.0(4) . . . . ?
C21 C16 C17 C18 0.4(6) . . . . ?
C12 C16 C17 C18 177.8(4) . . . . ?
C16 C17 C18 C19 -0.5(6) . . . . ?
C17 C18 C19 C20 0.6(7) . . . . ?
C18 C19 C20 C21 -0.5(7) . . . . ?
C19 C20 C21 C16 0.4(6) . . . . ?
C17 C16 C21 C20 -0.3(6) . . . . ?
C12 C16 C21 C20 -177.7(4) . . . . ?
C27 C22 C23 C24 -0.5(5) . . . . ?
N2 C22 C23 C24 179.8(4) . . . . ?
C22 C23 C24 C25 -0.7(6) . . . . ?
C23 C24 C25 C26 1.2(6) . . . . ?
C24 C25 C26 C27 -0.4(6) . . . . ?
C25 C26 C27 C22 -0.8(6) . . . . ?
C25 C26 C27 C28 179.3(4) . . . . ?
C23 C22 C27 C26 1.2(6) . . . . ?
N2 C22 C27 C26 -179.0(3) . . . . ?
C23 C22 C27 C28 -178.8(3) . . . . ?
N2 C22 C27 C28 1.0(4) . . . . ?
C26 C27 C28 C35 57.8(5) . . . . ?
C22 C27 C28 C35 -122.2(4) . . . . ?
C26 C27 C28 C29 178.1(4) . . . . ?
C22 C27 C28 C29 -1.9(4) . . . . ?
C26 C27 C28 C30 -63.1(5) . . . . ?
C22 C27 C28 C30 116.9(3) . . . . ?
C27 C28 C29 O5 179.7(4) . . . . ?
C35 C28 C29 O5 -58.8(5) . . . . ?
C30 C28 C29 O5 59.3(5) . . . . ?
C27 C28 C29 N2 2.2(4) . . . . ?
C35 C28 C29 N2 123.7(3) . . . . ?
C30 C28 C29 N2 -118.2(3) . . . . ?
C27 C28 C30 C31 172.2(3) . . . . ?
C35 C28 C30 C31 47.6(4) . . . . ?
C29 C28 C30 C31 -73.4(4) . . . . ?
C28 C30 C31 O6 -158.2(3) . . . . ?
C28 C30 C31 C32 -87.2(4) . . . . ?
C30 C31 C32 O6 -104.5(4) . . . . ?
O6 C31 C32 C36 -104.1(4) . . . . ?
C30 C31 C32 C36 151.3(4) . . . . ?
O6 C31 C32 C33 100.2(4) . . . . ?
C30 C31 C32 C33 -4.3(6) . . . . ?
O6 C32 C33 C34 144.9(3) . . . . ?
C31 C32 C33 C34 77.9(4) . . . . ?
C36 C32 C33 C34 -78.4(4) . . . . ?
C32 C33 C34 O7 -69.4(4) . . . . ?
C27 C28 C35 O8 117.0(4) . . . . ?
C29 C28 C35 O8 1.5(5) . . . . ?
C30 C28 C35 O8 -118.8(4) . . . . ?
C27 C28 C35 O7 -66.5(4) . . . . ?
C29 C28 C35 O7 178.0(3) . . . . ?
C30 C28 C35 O7 57.7(4) . . . . ?
O6 C32 C36 C37 -119.6(4) . . . . ?
C31 C32 C36 C37 -53.4(5) . . . . ?
C33 C32 C36 C37 104.2(4) . . . . ?
O6 C32 C36 C41 63.0(5) . . . . ?
C31 C32 C36 C41 129.3(4) . . . . ?
C33 C32 C36 C41 -73.2(4) . . . . ?
C41 C36 C37 C38 0.3(6) . . . . ?
C32 C36 C37 C38 -177.1(3) . . . . ?
C36 C37 C38 C39 0.0(6) . . . . ?
C37 C38 C39 C40 -0.7(6) . . . . ?
C38 C39 C40 C41 1.0(6) . . . . ?
C39 C40 C41 C36 -0.7(6) . . . . ?
C37 C36 C41 C40 0.1(6) . . . . ?
C32 C36 C41 C40 177.5(4) . . . . ?
O1 C8 N1 C1 -178.6(4) . . . . ?
C7 C8 N1 C1 0.3(4) . . . . ?
O1 C8 N1 C9 -0.6(6) . . . . ?
C7 C8 N1 C9 178.3(4) . . . . ?
C6 C1 N1 C8 0.0(4) . . . . ?
C2 C1 N1 C8 179.1(4) . . . . ?
C6 C1 N1 C9 -178.0(4) . . . . ?
C2 C1 N1 C9 1.1(6) . . . . ?
O5 C29 N2 C22 -179.3(4) . . . . ?
C28 C29 N2 C22 -1.7(4) . . . . ?
O5 C29 N2 C1O 0.1(6) . . . . ?
C28 C29 N2 C1O 177.7(3) . . . . ?
C23 C22 N2 C29 -179.8(4) . . . . ?
C27 C22 N2 C29 0.5(4) . . . . ?
C23 C22 N2 C1O 0.9(6) . . . . ?
C27 C22 N2 C1O -178.9(3) . . . . ?
C10 C11 O2 C12 116.0(4) . . . . ?
C16 C12 O2 C11 109.3(4) . . . . ?
C13 C12 O2 C11 -115.5(4) . . . . ?
O4 C15 O3 C14 46.0(5) . . . . ?
C7 C15 O3 C14 -132.1(3) . . . . ?
C13 C14 O3 C15 91.8(4) . . . . ?
C30 C31 O6 C32 116.3(4) . . . . ?
C36 C32 O6 C31 108.4(4) . . . . ?
C33 C32 O6 C31 -114.9(4) . . . . ?
O8 C35 O7 C34 43.7(5) . . . . ?
C28 C35 O7 C34 -132.8(3) . . . . ?
C33 C34 O7 C35 89.0(4) . . . . ?
